data_7706939
loop_
_publ_author_name
'Vos\'ahlo, Petr'
'Schulz, Ji\<r\'i'
'C\'isa\<rov\'a, Ivana'
'\<St\<epni\<cka, Petr'

_publ_section_title
;
 Cyclopalladation of a ferrocene acylphosphine and the reactivity of the
 C-H activated products.
;
_journal_issue 18
_journal_name_full 'Dalton transactions (Cambridge, England : 2003)'
_journal_page_first 6232
_journal_page_last 6244
_journal_paper_doi 10.1039/d1dt00668a
_journal_volume 50
_journal_year 2021
_chemical_formula_moiety 'C41 H51 Cl Fe O P2 Pd'
_chemical_formula_sum 'C41 H51 Cl Fe O P2 Pd'
_chemical_formula_weight 819.45
_space_group_crystal_system triclinic
_space_group_IT_number 2
_space_group_name_Hall '-P 1'
_space_group_name_H-M_alt 'P -1'
_atom_sites_solution_hydrogens mixed
_atom_sites_solution_primary direct
_atom_sites_solution_secondary difmap
_audit_creation_method SHELXL-2017/1
_audit_update_record
;
2021-02-17 deposited with the CCDC.	2021-03-23 downloaded from the CCDC.
;
_cell_angle_alpha 98.020(2)
_cell_angle_beta 96.468(2)
_cell_angle_gamma 103.875(2)
_cell_formula_units_Z 2
_cell_length_a 10.4131(5)
_cell_length_b 13.2889(6)
_cell_length_c 13.9654(6)
_cell_measurement_reflns_used 9882
_cell_measurement_temperature 120(2)
_cell_measurement_theta_max 27.51
_cell_measurement_theta_min 2.67
_cell_volume 1836.19(15)
_computing_cell_refinement 'SAINT V8.38A (Bruker AXS Inc., 2017)'
_computing_data_collection 'Bruker Instrument Service vV6.2.6'
_computing_data_reduction 'SAINT V8.38A (Bruker AXS Inc., 2017)'
_computing_molecular_graphics 'PLATON (Spek, 2017)'
_computing_publication_material 'PLATON (Spek, 2017)'
_computing_structure_refinement 'SHELXL-2017 (Sheldrick, 2017)'
_computing_structure_solution 'SHELXT 2014 (Sheldrick, 2014)'
_diffrn_ambient_temperature 120(2)
_diffrn_measured_fraction_theta_full 0.999
_diffrn_measured_fraction_theta_max 0.999
_diffrn_measurement_device_type 'Bruker D8 VENTURE Kappa Duo PHOTON 100 CMOS'
_diffrn_measurement_method '\f and \w scans'
_diffrn_radiation_monochromator 'Quazar Mo multilayer optic'
_diffrn_radiation_source 'I\mS micro-focus sealed tube'
_diffrn_radiation_type MoK\a
_diffrn_radiation_wavelength 0.71073
_diffrn_reflns_av_R_equivalents 0.0262
_diffrn_reflns_av_unetI/netI 0.0224
_diffrn_reflns_Laue_measured_fraction_full 0.999
_diffrn_reflns_Laue_measured_fraction_max 0.999
_diffrn_reflns_limit_h_max 13
_diffrn_reflns_limit_h_min -13
_diffrn_reflns_limit_k_max 17
_diffrn_reflns_limit_k_min -17
_diffrn_reflns_limit_l_max 18
_diffrn_reflns_limit_l_min -17
_diffrn_reflns_number 35664
_diffrn_reflns_point_group_measured_fraction_full 0.999
_diffrn_reflns_point_group_measured_fraction_max 0.999
_diffrn_reflns_theta_full 25.242
_diffrn_reflns_theta_max 27.528
_diffrn_reflns_theta_min 2.242
_exptl_absorpt_coefficient_mu 1.077
_exptl_absorpt_correction_T_max 0.90
_exptl_absorpt_correction_T_min 0.78
_exptl_absorpt_correction_type numerical
_exptl_absorpt_process_details 'SADABS-2016/2 - Bruker AXS'
_exptl_crystal_colour red
_exptl_crystal_density_diffrn 1.482
_exptl_crystal_description prism
_exptl_crystal_F_000 848
_exptl_crystal_size_max 0.19
_exptl_crystal_size_mid 0.15
_exptl_crystal_size_min 0.10
_refine_diff_density_max 0.454
_refine_diff_density_min -0.595
_refine_diff_density_rms 0.064
_refine_ls_extinction_coef 0.0029(2)
_refine_ls_extinction_expression Fc^*^=kFc[1+0.001xFc^2^\l^3^/sin(2\q)]^-1/4^
_refine_ls_extinction_method 'SHELXL-2017/1 (Sheldrick 2017)'
_refine_ls_goodness_of_fit_ref 1.038
_refine_ls_hydrogen_treatment constr
_refine_ls_matrix_type full
_refine_ls_number_parameters 425
_refine_ls_number_reflns 8469
_refine_ls_number_restraints 0
_refine_ls_restrained_S_all 1.038
_refine_ls_R_factor_all 0.0274
_refine_ls_R_factor_gt 0.0217
_refine_ls_shift/su_max 0.003
_refine_ls_shift/su_mean 0.000
_refine_ls_structure_factor_coef Fsqd
_refine_ls_weighting_details 'w=1/[\s^2^(Fo^2^)+(0.0203P)^2^+1.4073P] where P=(Fo^2^+2Fc^2^)/3'
_refine_ls_weighting_scheme calc
_refine_ls_wR_factor_gt 0.0498
_refine_ls_wR_factor_ref 0.0522
_reflns_Friedel_coverage 0.000
_reflns_number_gt 7547
_reflns_number_total 8469
_reflns_threshold_expression 'I > 2\s(I)'
_cod_data_source_file d1dt00668a3.cif
_cod_data_source_block pv242
_cod_depositor_comments 'Adding full bibliography for 7706929--7706948.cif.'
_cod_database_code 7706939
_shelx_shelxl_version_number 2017/1
_shelx_space_group_comment
;
The symmetry employed for this shelxl refinement is uniquely defined
by the following loop, which should always be used as a source of
symmetry information in preference to the above space-group names.
They are only intended as comments.
;
_shelx_estimated_absorpt_t_min 0.822
_shelx_estimated_absorpt_t_max 0.900

loop_
_space_group_symop_operation_xyz
'x, y, z'
'-x, -y, -z'

loop_
_atom_site_label
_atom_site_type_symbol
_atom_site_fract_x
_atom_site_fract_y
_atom_site_fract_z
_atom_site_U_iso_or_equiv
_atom_site_adp_type
_atom_site_occupancy
_atom_site_site_symmetry_order
_atom_site_calc_flag
_atom_site_refinement_flags_posn
_atom_site_refinement_flags_adp
_atom_site_refinement_flags_occupancy
_atom_site_disorder_assembly
_atom_site_disorder_group
Pd1 Pd 0.69914(2) 0.73910(2) 0.28782(2) 0.01092(4) Uani 1 1 d . . . . .
Fe1 Fe 0.90350(2) 0.90632(2) 0.15103(2) 0.01260(6) Uani 1 1 d . . . . .
Cl1 Cl 0.53093(4) 0.73613(4) 0.38888(3) 0.02347(10) Uani 1 1 d . . . . .
O1 O 0.57887(12) 0.76903(9) -0.02321(8) 0.0188(2) Uani 1 1 d . . . . .
P1 P 0.54870(4) 0.76889(3) 0.17121(3) 0.01175(8) Uani 1 1 d . . . . .
P2 P 0.82897(4) 0.66189(3) 0.39056(3) 0.01114(8) Uani 1 1 d . . . . .
C1 C 0.77155(16) 0.76798(12) 0.08675(11) 0.0133(3) Uani 1 1 d . . . . .
C2 C 0.82308(15) 0.75948(12) 0.18571(11) 0.0125(3) Uani 1 1 d . . . . .
C3 C 0.96444(16) 0.77855(13) 0.18678(12) 0.0155(3) Uani 1 1 d . . . . .
H3 H 1.031201 0.783894 0.243120 0.019 Uiso 1 1 d R U . . .
C4 C 0.99785(16) 0.79780(13) 0.09325(12) 0.0159(3) Uani 1 1 d . . . . .
H4 H 1.085302 0.812128 0.076016 0.019 Uiso 1 1 calc R U . . .
C5 C 0.87840(16) 0.79189(12) 0.03069(12) 0.0147(3) Uani 1 1 d . . . . .
H5 H 0.870703 0.801851 -0.035560 0.018 Uiso 1 1 calc R U . . .
C6 C 0.81476(17) 1.03019(13) 0.16689(13) 0.0195(3) Uani 1 1 d . . . . .
H6 H 0.722934 1.026876 0.148782 0.023 Uiso 1 1 calc R U . . .
C7 C 0.87472(18) 1.01704(13) 0.25914(13) 0.0214(4) Uani 1 1 d . . . . .
H7 H 0.830017 1.002886 0.313350 0.026 Uiso 1 1 calc R U . . .
C8 C 1.01334(18) 1.02875(14) 0.25613(13) 0.0216(4) Uani 1 1 d . . . . .
H8 H 1.077600 1.024095 0.308164 0.026 Uiso 1 1 calc R U . . .
C9 C 1.03934(17) 1.04866(13) 0.16182(13) 0.0195(3) Uani 1 1 d . . . . .
H9 H 1.123806 1.059640 0.139696 0.023 Uiso 1 1 calc R U . . .
C10 C 0.91575(17) 1.04918(13) 0.10632(13) 0.0185(3) Uani 1 1 d . . . . .
H10 H 0.903255 1.060253 0.040538 0.022 Uiso 1 1 calc R U . . .
C11 C 0.63400(16) 0.76960(12) 0.05895(12) 0.0131(3) Uani 1 1 d . . . . .
C12 C 0.40291(15) 0.65808(12) 0.13166(11) 0.0134(3) Uani 1 1 d . . . . .
C13 C 0.42560(17) 0.56003(13) 0.10218(12) 0.0174(3) Uani 1 1 d . . . . .
H13 H 0.514666 0.553562 0.103637 0.021 Uiso 1 1 calc R U . . .
C14 C 0.31918(18) 0.47217(14) 0.07082(13) 0.0211(4) Uani 1 1 d . . . . .
H14 H 0.335200 0.405468 0.051095 0.025 Uiso 1 1 calc R U . . .
C15 C 0.18852(18) 0.48143(14) 0.06816(13) 0.0221(4) Uani 1 1 d . . . . .
H15 H 0.115266 0.421362 0.045447 0.027 Uiso 1 1 calc R U . . .
C16 C 0.16567(17) 0.57818(14) 0.09862(14) 0.0222(4) Uani 1 1 d . . . . .
H16 H 0.076508 0.584323 0.097530 0.027 Uiso 1 1 calc R U . . .
C17 C 0.27238(16) 0.66659(14) 0.13085(13) 0.0188(3) Uani 1 1 d . . . . .
H17 H 0.256098 0.732816 0.152323 0.023 Uiso 1 1 calc R U . . .
C18 C 0.48700(15) 0.88572(12) 0.17815(12) 0.0138(3) Uani 1 1 d . . . . .
C19 C 0.50728(16) 0.95488(14) 0.26631(12) 0.0180(3) Uani 1 1 d . . . . .
H19 H 0.545903 0.937809 0.324829 0.022 Uiso 1 1 calc R U . . .
C20 C 0.47061(18) 1.04938(14) 0.26832(13) 0.0220(4) Uani 1 1 d . . . . .
H20 H 0.483145 1.096387 0.328460 0.026 Uiso 1 1 calc R U . . .
C21 C 0.41587(17) 1.07473(13) 0.18259(13) 0.0188(3) Uani 1 1 d . . . . .
H21 H 0.394186 1.140331 0.183740 0.023 Uiso 1 1 calc R U . . .
C22 C 0.39268(16) 1.00479(13) 0.09525(13) 0.0177(3) Uani 1 1 d . . . . .
H22 H 0.352956 1.021758 0.037063 0.021 Uiso 1 1 calc R U . . .
C23 C 0.42727(16) 0.91017(13) 0.09254(12) 0.0162(3) Uani 1 1 d . . . . .
H23 H 0.410488 0.861991 0.032724 0.019 Uiso 1 1 calc R U . . .
C24 C 1.00998(15) 0.72704(12) 0.41996(11) 0.0131(3) Uani 1 1 d . . . . .
H24 H 1.039922 0.708857 0.357602 0.016 Uiso 1 1 d R U . . .
C25 C 1.09409(16) 0.68605(14) 0.49544(12) 0.0173(3) Uani 1 1 d . . . . .
H25A H 1.073826 0.706933 0.561772 0.021 Uiso 1 1 calc R U . . .
H25B H 1.072385 0.608262 0.480604 0.021 Uiso 1 1 calc R U . . .
C26 C 1.24274(16) 0.73271(15) 0.49155(13) 0.0210(4) Uani 1 1 d . . . . .
H26A H 1.297732 0.707466 0.540739 0.025 Uiso 1 1 calc R U . . .
H26B H 1.263138 0.708007 0.426162 0.025 Uiso 1 1 calc R U . . .
C27 C 1.27944(17) 0.85247(15) 0.51150(13) 0.0235(4) Uani 1 1 d . . . . .
H27A H 1.374239 0.879651 0.503806 0.028 Uiso 1 1 calc R U . . .
H27B H 1.269971 0.877183 0.579929 0.028 Uiso 1 1 calc R U . . .
C28 C 1.19129(17) 0.89654(14) 0.44255(14) 0.0229(4) Uani 1 1 d . . . . .
H28A H 1.211902 0.882044 0.375295 0.028 Uiso 1 1 calc R U . . .
H28B H 1.211650 0.973811 0.462708 0.028 Uiso 1 1 calc R U . . .
C29 C 1.04187(16) 0.84790(13) 0.44292(13) 0.0176(3) Uani 1 1 d . . . . .
H29A H 0.987729 0.873392 0.393396 0.021 Uiso 1 1 calc R U . . .
H29B H 1.018212 0.870026 0.507854 0.021 Uiso 1 1 calc R U . . .
C30 C 0.81724(15) 0.52533(12) 0.33159(11) 0.0134(3) Uani 1 1 d . . . . .
H30 H 0.857735 0.489944 0.381245 0.016 Uiso 1 1 calc R U . . .
C31 C 0.66869(17) 0.46516(13) 0.30112(13) 0.0197(3) Uani 1 1 d . . . . .
H31A H 0.624159 0.463588 0.360103 0.024 Uiso 1 1 calc R U . . .
H31B H 0.624621 0.503263 0.257072 0.024 Uiso 1 1 calc R U . . .
C32 C 0.65030(19) 0.35254(14) 0.24927(14) 0.0256(4) Uani 1 1 d . . . . .
H32A H 0.682112 0.311286 0.296297 0.031 Uiso 1 1 calc R U . . .
H32B H 0.553889 0.319728 0.226120 0.031 Uiso 1 1 calc R U . . .
C33 C 0.72654(19) 0.34869(15) 0.16262(14) 0.0265(4) Uani 1 1 d . . . . .
H33A H 0.717708 0.274467 0.133886 0.032 Uiso 1 1 calc R U . . .
H33B H 0.687685 0.382439 0.111782 0.032 Uiso 1 1 calc R U . . .
C34 C 0.87369(19) 0.40509(15) 0.19452(14) 0.0256(4) Uani 1 1 d . . . . .
H34A H 0.920836 0.404000 0.136806 0.031 Uiso 1 1 calc R U . . .
H34B H 0.914180 0.367567 0.241142 0.031 Uiso 1 1 calc R U . . .
C35 C 0.89182(18) 0.51943(14) 0.24318(13) 0.0211(4) Uani 1 1 d . . . . .
H35A H 0.857695 0.558414 0.194942 0.025 Uiso 1 1 calc R U . . .
H35B H 0.988305 0.553407 0.264679 0.025 Uiso 1 1 calc R U . . .
C36 C 0.75873(16) 0.64591(13) 0.50515(11) 0.0140(3) Uani 1 1 d . . . . .
H36 H 0.659424 0.623052 0.485238 0.017 Uiso 1 1 calc R U . . .
C37 C 0.78668(17) 0.75211(13) 0.57310(12) 0.0171(3) Uani 1 1 d . . . . .
H37A H 0.883210 0.776792 0.599767 0.021 Uiso 1 1 calc R U . . .
H37B H 0.762965 0.804810 0.535709 0.021 Uiso 1 1 calc R U . . .
C38 C 0.70493(18) 0.74148(15) 0.65697(13) 0.0234(4) Uani 1 1 d . . . . .
H38A H 0.725073 0.810195 0.701128 0.028 Uiso 1 1 calc R U . . .
H38B H 0.608362 0.721210 0.630315 0.028 Uiso 1 1 calc R U . . .
C39 C 0.7366(2) 0.65916(17) 0.71462(14) 0.0290(4) Uani 1 1 d . . . . .
H39A H 0.678929 0.651139 0.766238 0.035 Uiso 1 1 calc R U . . .
H39B H 0.830974 0.683081 0.746909 0.035 Uiso 1 1 calc R U . . .
C40 C 0.7142(2) 0.55333(16) 0.64857(14) 0.0263(4) Uani 1 1 d . . . . .
H40A H 0.617642 0.525110 0.623157 0.032 Uiso 1 1 calc R U . . .
H40B H 0.742289 0.503157 0.687262 0.032 Uiso 1 1 calc R U . . .
C41 C 0.79314(17) 0.56253(14) 0.56227(12) 0.0188(3) Uani 1 1 d . . . . .
H41A H 0.770978 0.493627 0.518182 0.023 Uiso 1 1 calc R U . . .
H41B H 0.890295 0.582393 0.586970 0.023 Uiso 1 1 calc R U . . .

loop_
_atom_site_aniso_label
_atom_site_aniso_U_11
_atom_site_aniso_U_22
_atom_site_aniso_U_33
_atom_site_aniso_U_23
_atom_site_aniso_U_13
_atom_site_aniso_U_12
Pd1 0.00839(6) 0.01326(7) 0.01259(6) 0.00467(4) 0.00193(4) 0.00411(4)
Fe1 0.01152(11) 0.01214(11) 0.01352(11) 0.00339(9) 0.00145(9) 0.00139(9)
Cl1 0.01681(19) 0.0389(3) 0.0236(2) 0.01509(19) 0.01032(16) 0.01545(18)
O1 0.0202(6) 0.0220(6) 0.0149(6) 0.0041(5) 0.0002(5) 0.0074(5)
P1 0.00996(18) 0.01237(19) 0.01381(19) 0.00350(15) 0.00070(15) 0.00440(15)
P2 0.01005(18) 0.01274(19) 0.01199(18) 0.00331(15) 0.00153(14) 0.00494(15)
C1 0.0148(7) 0.0113(7) 0.0140(7) 0.0020(6) 0.0032(6) 0.0036(6)
C2 0.0117(7) 0.0113(7) 0.0152(7) 0.0036(6) 0.0029(6) 0.0029(6)
C3 0.0129(7) 0.0164(8) 0.0190(8) 0.0066(6) 0.0028(6) 0.0050(6)
C4 0.0132(7) 0.0157(8) 0.0212(8) 0.0055(7) 0.0069(6) 0.0049(6)
C5 0.0157(8) 0.0140(8) 0.0148(7) 0.0028(6) 0.0036(6) 0.0041(6)
C6 0.0190(8) 0.0127(8) 0.0259(9) 0.0022(7) 0.0035(7) 0.0032(6)
C7 0.0292(9) 0.0134(8) 0.0200(8) 0.0003(7) 0.0072(7) 0.0024(7)
C8 0.0234(9) 0.0161(8) 0.0198(8) 0.0011(7) -0.0040(7) -0.0009(7)
C9 0.0175(8) 0.0146(8) 0.0242(9) 0.0050(7) 0.0027(7) -0.0009(6)
C10 0.0203(8) 0.0131(8) 0.0216(8) 0.0060(7) 0.0017(7) 0.0019(6)
C11 0.0148(7) 0.0095(7) 0.0153(7) 0.0026(6) 0.0020(6) 0.0036(6)
C12 0.0128(7) 0.0142(8) 0.0132(7) 0.0042(6) 0.0003(6) 0.0029(6)
C13 0.0157(8) 0.0178(8) 0.0196(8) 0.0027(7) 0.0045(6) 0.0055(6)
C14 0.0253(9) 0.0148(8) 0.0217(9) -0.0003(7) 0.0060(7) 0.0035(7)
C15 0.0192(8) 0.0196(9) 0.0223(9) 0.0014(7) 0.0021(7) -0.0031(7)
C16 0.0120(8) 0.0245(9) 0.0287(9) 0.0045(7) 0.0021(7) 0.0029(7)
C17 0.0152(8) 0.0175(8) 0.0247(9) 0.0046(7) 0.0022(7) 0.0060(6)
C18 0.0098(7) 0.0138(8) 0.0188(8) 0.0043(6) 0.0023(6) 0.0039(6)
C19 0.0173(8) 0.0204(8) 0.0171(8) 0.0028(7) -0.0010(6) 0.0085(7)
C20 0.0252(9) 0.0202(9) 0.0204(9) -0.0022(7) 0.0000(7) 0.0106(7)
C21 0.0182(8) 0.0149(8) 0.0255(9) 0.0047(7) 0.0033(7) 0.0079(7)
C22 0.0167(8) 0.0195(8) 0.0192(8) 0.0072(7) 0.0023(6) 0.0071(7)
C23 0.0154(7) 0.0168(8) 0.0163(8) 0.0020(6) 0.0000(6) 0.0057(6)
C24 0.0109(7) 0.0152(8) 0.0137(7) 0.0033(6) 0.0006(6) 0.0045(6)
C25 0.0128(7) 0.0228(9) 0.0186(8) 0.0065(7) 0.0017(6) 0.0077(7)
C26 0.0114(7) 0.0319(10) 0.0213(9) 0.0068(7) 0.0006(7) 0.0084(7)
C27 0.0124(8) 0.0322(10) 0.0227(9) 0.0011(8) -0.0008(7) 0.0030(7)
C28 0.0171(8) 0.0202(9) 0.0281(9) 0.0043(7) 0.0004(7) -0.0004(7)
C29 0.0148(8) 0.0172(8) 0.0203(8) 0.0038(7) 0.0005(6) 0.0039(6)
C30 0.0140(7) 0.0123(7) 0.0138(7) 0.0012(6) 0.0009(6) 0.0042(6)
C31 0.0166(8) 0.0174(8) 0.0233(9) 0.0011(7) 0.0040(7) 0.0017(7)
C32 0.0252(9) 0.0192(9) 0.0275(10) -0.0006(7) 0.0050(8) -0.0012(7)
C33 0.0319(10) 0.0217(9) 0.0210(9) -0.0036(7) 0.0016(8) 0.0028(8)
C34 0.0266(9) 0.0228(9) 0.0264(9) -0.0029(8) 0.0098(8) 0.0059(8)
C35 0.0204(8) 0.0200(9) 0.0220(9) -0.0003(7) 0.0086(7) 0.0032(7)
C36 0.0139(7) 0.0163(8) 0.0144(7) 0.0050(6) 0.0040(6) 0.0067(6)
C37 0.0181(8) 0.0185(8) 0.0156(8) 0.0017(6) 0.0045(6) 0.0061(7)
C38 0.0235(9) 0.0274(10) 0.0204(9) 0.0003(7) 0.0090(7) 0.0082(8)
C39 0.0315(10) 0.0429(12) 0.0184(9) 0.0103(8) 0.0117(8) 0.0141(9)
C40 0.0294(10) 0.0329(10) 0.0238(9) 0.0161(8) 0.0114(8) 0.0123(8)
C41 0.0207(8) 0.0219(9) 0.0190(8) 0.0092(7) 0.0059(7) 0.0107(7)

loop_
_atom_type_symbol
_atom_type_description
_atom_type_scat_dispersion_real
_atom_type_scat_dispersion_imag
_atom_type_scat_source
C C 0.0033 0.0016 'International Tables Vol C Tables 4.2.6.8 and 6.1.1.4'
H H 0.0000 0.0000 'International Tables Vol C Tables 4.2.6.8 and 6.1.1.4'
Cl Cl 0.1484 0.1585 'International Tables Vol C Tables 4.2.6.8 and 6.1.1.4'
Fe Fe 0.3463 0.8444 'International Tables Vol C Tables 4.2.6.8 and 6.1.1.4'
O O 0.0106 0.0060 'International Tables Vol C Tables 4.2.6.8 and 6.1.1.4'
P P 0.1023 0.0942 'International Tables Vol C Tables 4.2.6.8 and 6.1.1.4'
Pd Pd -0.9988 1.0072 'International Tables Vol C Tables 4.2.6.8 and 6.1.1.4'

loop_
_geom_angle_atom_site_label_1
_geom_angle_atom_site_label_2
_geom_angle_atom_site_label_3
_geom_angle
_geom_angle_site_symmetry_1
_geom_angle_site_symmetry_3
_geom_angle_publ_flag
C2 Pd1 P1 83.63(4) . . ?
C2 Pd1 P2 97.17(4) . . ?
P1 Pd1 P2 165.028(15) . . ?
C2 Pd1 Cl1 168.16(4) . . ?
P1 Pd1 Cl1 85.498(15) . . ?
P2 Pd1 Cl1 94.544(15) . . ?
C1 Fe1 C8 160.78(7) . . ?
C1 Fe1 C9 158.49(7) . . ?
C8 Fe1 C9 40.68(7) . . ?
C1 Fe1 C5 41.06(6) . . ?
C8 Fe1 C5 154.14(7) . . ?
C9 Fe1 C5 120.30(7) . . ?
C1 Fe1 C3 67.76(6) . . ?
C8 Fe1 C3 104.09(7) . . ?
C9 Fe1 C3 120.56(7) . . ?
C5 Fe1 C3 68.47(7) . . ?
C1 Fe1 C7 127.14(7) . . ?
C8 Fe1 C7 40.55(7) . . ?
C9 Fe1 C7 68.27(7) . . ?
C5 Fe1 C7 164.43(7) . . ?
C3 Fe1 C7 120.09(7) . . ?
C1 Fe1 C4 67.91(6) . . ?
C8 Fe1 C4 118.04(7) . . ?
C9 Fe1 C4 104.59(7) . . ?
C5 Fe1 C4 40.35(6) . . ?
C3 Fe1 C4 40.73(6) . . ?
C7 Fe1 C4 154.29(7) . . ?
C1 Fe1 C10 125.50(7) . . ?
C8 Fe1 C10 68.24(7) . . ?
C9 Fe1 C10 40.68(7) . . ?
C5 Fe1 C10 109.17(7) . . ?
C3 Fe1 C10 158.44(7) . . ?
C7 Fe1 C10 67.96(7) . . ?
C4 Fe1 C10 123.58(7) . . ?
C1 Fe1 C6 112.61(7) . . ?
C8 Fe1 C6 67.88(7) . . ?
C9 Fe1 C6 67.99(7) . . ?
C5 Fe1 C6 127.83(7) . . ?
C3 Fe1 C6 157.35(7) . . ?
C7 Fe1 C6 40.23(7) . . ?
C4 Fe1 C6 161.86(7) . . ?
C10 Fe1 C6 40.23(7) . . ?
C1 Fe1 C2 41.46(6) . . ?
C8 Fe1 C2 121.14(7) . . ?
C9 Fe1 C2 156.87(7) . . ?
C5 Fe1 C2 70.16(6) . . ?
C3 Fe1 C2 40.52(6) . . ?
C7 Fe1 C2 107.21(7) . . ?
C4 Fe1 C2 69.18(6) . . ?
C10 Fe1 C2 160.64(6) . . ?
C6 Fe1 C2 124.12(6) . . ?
C18 P1 C12 106.07(7) . . ?
C18 P1 C11 103.89(7) . . ?
C12 P1 C11 102.03(7) . . ?
C18 P1 Pd1 124.87(5) . . ?
C12 P1 Pd1 112.92(5) . . ?
C11 P1 Pd1 104.31(5) . . ?
C24 P2 C36 109.55(7) . . ?
C24 P2 C30 105.39(7) . . ?
C36 P2 C30 104.04(7) . . ?
C24 P2 Pd1 116.55(5) . . ?
C36 P2 Pd1 110.91(5) . . ?
C30 P2 Pd1 109.53(5) . . ?
C5 C1 C11 126.69(14) . . ?
C5 C1 C2 110.56(13) . . ?
C11 C1 C2 121.91(14) . . ?
C5 C1 Fe1 70.20(9) . . ?
C11 C1 Fe1 117.37(11) . . ?
C2 C1 Fe1 70.98(9) . . ?
C3 C2 C1 104.20(13) . . ?
C3 C2 Pd1 135.07(12) . . ?
C1 C2 Pd1 120.46(11) . . ?
C3 C2 Fe1 68.85(9) . . ?
C1 C2 Fe1 67.56(9) . . ?
Pd1 C2 Fe1 122.27(8) . . ?
C4 C3 C2 110.23(14) . . ?
C4 C3 Fe1 69.75(9) . . ?
C2 C3 Fe1 70.63(9) . . ?
C4 C3 H3 123.1 . . ?
C2 C3 H3 126.4 . . ?
Fe1 C3 H3 122.5 . . ?
C5 C4 C3 108.40(14) . . ?
C5 C4 Fe1 69.58(9) . . ?
C3 C4 Fe1 69.52(9) . . ?
C5 C4 H4 125.8 . . ?
C3 C4 H4 125.8 . . ?
Fe1 C4 H4 126.7 . . ?
C4 C5 C1 106.60(14) . . ?
C4 C5 Fe1 70.07(9) . . ?
C1 C5 Fe1 68.75(9) . . ?
C4 C5 H5 126.7 . . ?
C1 C5 H5 126.7 . . ?
Fe1 C5 H5 126.0 . . ?
C7 C6 C10 108.21(15) . . ?
C7 C6 Fe1 69.34(10) . . ?
C10 C6 Fe1 69.48(10) . . ?
C7 C6 H6 125.9 . . ?
C10 C6 H6 125.9 . . ?
Fe1 C6 H6 126.9 . . ?
C6 C7 C8 107.96(15) . . ?
C6 C7 Fe1 70.43(10) . . ?
C8 C7 Fe1 69.22(10) . . ?
C6 C7 H7 126.0 . . ?
C8 C7 H7 126.0 . . ?
Fe1 C7 H7 125.9 . . ?
C7 C8 C9 108.22(16) . . ?
C7 C8 Fe1 70.23(10) . . ?
C9 C8 Fe1 69.83(10) . . ?
C7 C8 H8 125.9 . . ?
C9 C8 H8 125.9 . . ?
Fe1 C8 H8 125.6 . . ?
C8 C9 C10 107.72(15) . . ?
C8 C9 Fe1 69.49(10) . . ?
C10 C9 Fe1 70.14(9) . . ?
C8 C9 H9 126.1 . . ?
C10 C9 H9 126.1 . . ?
Fe1 C9 H9 125.8 . . ?
C6 C10 C9 107.88(15) . . ?
C6 C10 Fe1 70.29(10) . . ?
C9 C10 Fe1 69.18(10) . . ?
C6 C10 H10 126.1 . . ?
C9 C10 H10 126.1 . . ?
Fe1 C10 H10 126.0 . . ?
O1 C11 C1 126.86(15) . . ?
O1 C11 P1 124.47(12) . . ?
C1 C11 P1 108.65(11) . . ?
C17 C12 C13 119.48(15) . . ?
C17 C12 P1 123.31(13) . . ?
C13 C12 P1 117.20(12) . . ?
C14 C13 C12 120.35(16) . . ?
C14 C13 H13 119.8 . . ?
C12 C13 H13 119.8 . . ?
C13 C14 C15 119.99(16) . . ?
C13 C14 H14 120.0 . . ?
C15 C14 H14 120.0 . . ?
C16 C15 C14 119.83(16) . . ?
C16 C15 H15 120.1 . . ?
C14 C15 H15 120.1 . . ?
C15 C16 C17 120.37(16) . . ?
C15 C16 H16 119.8 . . ?
C17 C16 H16 119.8 . . ?
C12 C17 C16 119.97(16) . . ?
C12 C17 H17 120.0 . . ?
C16 C17 H17 120.0 . . ?
C19 C18 C23 119.92(15) . . ?
C19 C18 P1 120.53(12) . . ?
C23 C18 P1 119.39(12) . . ?
C18 C19 C20 119.68(15) . . ?
C18 C19 H19 120.2 . . ?
C20 C19 H19 120.2 . . ?
C21 C20 C19 120.04(16) . . ?
C21 C20 H20 120.0 . . ?
C19 C20 H20 120.0 . . ?
C22 C21 C20 120.27(16) . . ?
C22 C21 H21 119.9 . . ?
C20 C21 H21 119.9 . . ?
C23 C22 C21 120.18(16) . . ?
C23 C22 H22 119.9 . . ?
C21 C22 H22 119.9 . . ?
C22 C23 C18 119.84(15) . . ?
C22 C23 H23 120.1 . . ?
C18 C23 H23 120.1 . . ?
C25 C24 C29 110.38(13) . . ?
C25 C24 P2 117.65(11) . . ?
C29 C24 P2 113.60(11) . . ?
C25 C24 H24 105.6 . . ?
C29 C24 H24 106.9 . . ?
P2 C24 H24 101.4 . . ?
C26 C25 C24 108.81(13) . . ?
C26 C25 H25A 109.9 . . ?
C24 C25 H25A 109.9 . . ?
C26 C25 H25B 109.9 . . ?
C24 C25 H25B 109.9 . . ?
H25A C25 H25B 108.3 . . ?
C27 C26 C25 111.55(14) . . ?
C27 C26 H26A 109.3 . . ?
C25 C26 H26A 109.3 . . ?
C27 C26 H26B 109.3 . . ?
C25 C26 H26B 109.3 . . ?
H26A C26 H26B 108.0 . . ?
C26 C27 C28 112.02(14) . . ?
C26 C27 H27A 109.2 . . ?
C28 C27 H27A 109.2 . . ?
C26 C27 H27B 109.2 . . ?
C28 C27 H27B 109.2 . . ?
H27A C27 H27B 107.9 . . ?
C27 C28 C29 111.67(15) . . ?
C27 C28 H28A 109.3 . . ?
C29 C28 H28A 109.3 . . ?
C27 C28 H28B 109.3 . . ?
C29 C28 H28B 109.3 . . ?
H28A C28 H28B 107.9 . . ?
C28 C29 C24 110.26(14) . . ?
C28 C29 H29A 109.6 . . ?
C24 C29 H29A 109.6 . . ?
C28 C29 H29B 109.6 . . ?
C24 C29 H29B 109.6 . . ?
H29A C29 H29B 108.1 . . ?
C35 C30 C31 110.13(13) . . ?
C35 C30 P2 113.48(11) . . ?
C31 C30 P2 109.29(11) . . ?
C35 C30 H30 107.9 . . ?
C31 C30 H30 107.9 . . ?
P2 C30 H30 107.9 . . ?
C32 C31 C30 112.59(14) . . ?
C32 C31 H31A 109.1 . . ?
C30 C31 H31A 109.1 . . ?
C32 C31 H31B 109.1 . . ?
C30 C31 H31B 109.1 . . ?
H31A C31 H31B 107.8 . . ?
C33 C32 C31 111.84(15) . . ?
C33 C32 H32A 109.2 . . ?
C31 C32 H32A 109.2 . . ?
C33 C32 H32B 109.2 . . ?
C31 C32 H32B 109.2 . . ?
H32A C32 H32B 107.9 . . ?
C34 C33 C32 110.60(15) . . ?
C34 C33 H33A 109.5 . . ?
C32 C33 H33A 109.5 . . ?
C34 C33 H33B 109.5 . . ?
C32 C33 H33B 109.5 . . ?
H33A C33 H33B 108.1 . . ?
C33 C34 C35 111.29(15) . . ?
C33 C34 H34A 109.4 . . ?
C35 C34 H34A 109.4 . . ?
C33 C34 H34B 109.4 . . ?
C35 C34 H34B 109.4 . . ?
H34A C34 H34B 108.0 . . ?
C34 C35 C30 111.32(14) . . ?
C34 C35 H35A 109.4 . . ?
C30 C35 H35A 109.4 . . ?
C34 C35 H35B 109.4 . . ?
C30 C35 H35B 109.4 . . ?
H35A C35 H35B 108.0 . . ?
C37 C36 C41 110.42(13) . . ?
C37 C36 P2 110.82(11) . . ?
C41 C36 P2 118.22(11) . . ?
C37 C36 H36 105.4 . . ?
C41 C36 H36 105.4 . . ?
P2 C36 H36 105.4 . . ?
C38 C37 C36 110.10(14) . . ?
C38 C37 H37A 109.6 . . ?
C36 C37 H37A 109.6 . . ?
C38 C37 H37B 109.6 . . ?
C36 C37 H37B 109.6 . . ?
H37A C37 H37B 108.2 . . ?
C39 C38 C37 111.03(15) . . ?
C39 C38 H38A 109.4 . . ?
C37 C38 H38A 109.4 . . ?
C39 C38 H38B 109.4 . . ?
C37 C38 H38B 109.4 . . ?
H38A C38 H38B 108.0 . . ?
C38 C39 C40 111.33(15) . . ?
C38 C39 H39A 109.4 . . ?
C40 C39 H39A 109.4 . . ?
C38 C39 H39B 109.4 . . ?
C40 C39 H39B 109.4 . . ?
H39A C39 H39B 108.0 . . ?
C39 C40 C41 111.73(16) . . ?
C39 C40 H40A 109.3 . . ?
C41 C40 H40A 109.3 . . ?
C39 C40 H40B 109.3 . . ?
C41 C40 H40B 109.3 . . ?
H40A C40 H40B 107.9 . . ?
C40 C41 C36 110.31(14) . . ?
C40 C41 H41A 109.6 . . ?
C36 C41 H41A 109.6 . . ?
C40 C41 H41B 109.6 . . ?
C36 C41 H41B 109.6 . . ?
H41A C41 H41B 108.1 . . ?

loop_
_geom_bond_atom_site_label_1
_geom_bond_atom_site_label_2
_geom_bond_distance
_geom_bond_site_symmetry_2
_geom_bond_publ_flag
Pd1 C2 2.0316(15) . ?
Pd1 P1 2.2727(4) . ?
Pd1 P2 2.3617(4) . ?
Pd1 Cl1 2.3665(4) . ?
Fe1 C1 2.0307(16) . ?
Fe1 C8 2.0427(17) . ?
Fe1 C9 2.0471(17) . ?
Fe1 C5 2.0500(16) . ?
Fe1 C3 2.0534(16) . ?
Fe1 C7 2.0561(17) . ?
Fe1 C4 2.0565(16) . ?
Fe1 C10 2.0598(17) . ?
Fe1 C6 2.0704(17) . ?
Fe1 C2 2.0772(15) . ?
O1 C11 1.222(2) . ?
P1 C18 1.8120(16) . ?
P1 C12 1.8138(16) . ?
P1 C11 1.8870(16) . ?
P2 C24 1.8479(16) . ?
P2 C36 1.8508(16) . ?
P2 C30 1.8549(16) . ?
C1 C5 1.431(2) . ?
C1 C11 1.447(2) . ?
C1 C2 1.455(2) . ?
C2 C3 1.431(2) . ?
C3 C4 1.430(2) . ?
C3 H3 0.9720 . ?
C4 C5 1.416(2) . ?
C4 H4 0.9500 . ?
C5 H5 0.9500 . ?
C6 C7 1.419(3) . ?
C6 C10 1.420(2) . ?
C6 H6 0.9500 . ?
C7 C8 1.420(3) . ?
C7 H7 0.9500 . ?
C8 C9 1.422(2) . ?
C8 H8 0.9500 . ?
C9 C10 1.428(2) . ?
C9 H9 0.9500 . ?
C10 H10 0.9500 . ?
C12 C17 1.390(2) . ?
C12 C13 1.394(2) . ?
C13 C14 1.382(2) . ?
C13 H13 0.9500 . ?
C14 C15 1.392(3) . ?
C14 H14 0.9500 . ?
C15 C16 1.381(3) . ?
C15 H15 0.9500 . ?
C16 C17 1.390(2) . ?
C16 H16 0.9500 . ?
C17 H17 0.9500 . ?
C18 C19 1.392(2) . ?
C18 C23 1.400(2) . ?
C19 C20 1.395(2) . ?
C19 H19 0.9500 . ?
C20 C21 1.387(2) . ?
C20 H20 0.9500 . ?
C21 C22 1.385(2) . ?
C21 H21 0.9500 . ?
C22 C23 1.385(2) . ?
C22 H22 0.9500 . ?
C23 H23 0.9500 . ?
C24 C25 1.535(2) . ?
C24 C29 1.539(2) . ?
C24 H24 0.9760 . ?
C25 C26 1.534(2) . ?
C25 H25A 0.9900 . ?
C25 H25B 0.9900 . ?
C26 C27 1.522(3) . ?
C26 H26A 0.9900 . ?
C26 H26B 0.9900 . ?
C27 C28 1.526(3) . ?
C27 H27A 0.9900 . ?
C27 H27B 0.9900 . ?
C28 C29 1.536(2) . ?
C28 H28A 0.9900 . ?
C28 H28B 0.9900 . ?
C29 H29A 0.9900 . ?
C29 H29B 0.9900 . ?
C30 C35 1.534(2) . ?
C30 C31 1.542(2) . ?
C30 H30 1.0000 . ?
C31 C32 1.526(2) . ?
C31 H31A 0.9900 . ?
C31 H31B 0.9900 . ?
C32 C33 1.522(3) . ?
C32 H32A 0.9900 . ?
C32 H32B 0.9900 . ?
C33 C34 1.520(3) . ?
C33 H33A 0.9900 . ?
C33 H33B 0.9900 . ?
C34 C35 1.533(2) . ?
C34 H34A 0.9900 . ?
C34 H34B 0.9900 . ?
C35 H35A 0.9900 . ?
C35 H35B 0.9900 . ?
C36 C37 1.531(2) . ?
C36 C41 1.538(2) . ?
C36 H36 1.0000 . ?
C37 C38 1.526(2) . ?
C37 H37A 0.9900 . ?
C37 H37B 0.9900 . ?
C38 C39 1.521(3) . ?
C38 H38A 0.9900 . ?
C38 H38B 0.9900 . ?
C39 C40 1.522(3) . ?
C39 H39A 0.9900 . ?
C39 H39B 0.9900 . ?
C40 C41 1.536(2) . ?
C40 H40A 0.9900 . ?
C40 H40B 0.9900 . ?
C41 H41A 0.9900 . ?
C41 H41B 0.9900 . ?
